data_4514269
loop_
_publ_author_name
'Chen, Qiang'
'Feng, Rui'
'Xu, Jian'
'Jia, Yan-Yuan'
'Wang, Ting-Ting'
'Chang, Ze'
'Bu, Xian-He'

_publ_section_title
;
 Kinetic and Thermodynamic Control of Structure Transformations in a
 Family of Cobalt(II)-Organic Frameworks.
;
_journal_issue 40
_journal_name_full 'ACS applied materials &amp; interfaces'
_journal_page_first 35141
_journal_page_last 35149
_journal_paper_doi 10.1021/acsami.7b12925
_journal_volume 9
_journal_year 2017
_chemical_formula_sum 'C78 H48 Co3 N12 O12 S2'
_chemical_formula_weight 1586.19
_chemical_name_systematic
; 
 ? 
;
_space_group_IT_number 15
_symmetry_cell_setting monoclinic
_symmetry_space_group_name_Hall '-C 2yc'
_symmetry_space_group_name_H-M 'C 1 2/c 1'
_atom_sites_solution_hydrogens geom
_atom_sites_solution_primary direct
_atom_sites_solution_secondary difmap
_audit_creation_method SHELXL-97
_cell_angle_alpha 90.00
_cell_angle_beta 105.334(2)
_cell_angle_gamma 90.00
_cell_formula_units_Z 4
_cell_length_a 22.0413(4)
_cell_length_b 27.5063(4)
_cell_length_c 14.3847(3)
_cell_measurement_reflns_used 8071
_cell_measurement_temperature 293(2)
_cell_measurement_theta_max 73.171
_cell_measurement_theta_min 3.5220
_cell_volume 8410.6(3)
_computing_structure_refinement 'SHELXL-97 (Sheldrick, 1997)'
_computing_structure_solution 'SHELXS-97 (Sheldrick, 1990)'
_diffrn_ambient_temperature 293(2)
_diffrn_measured_fraction_theta_full 0.977
_diffrn_measured_fraction_theta_max 0.977
_diffrn_measurement_device_type 'SuperNova, Dual, Cu at zero, AtlasS2'
_diffrn_radiation_monochromator graphite
_diffrn_radiation_source 'fine-focus sealed tube'
_diffrn_radiation_type CuK\a
_diffrn_radiation_wavelength 1.54178
_diffrn_reflns_av_R_equivalents 0.0661
_diffrn_reflns_av_sigmaI/netI 0.0804
_diffrn_reflns_limit_h_max 26
_diffrn_reflns_limit_h_min -27
_diffrn_reflns_limit_k_max 34
_diffrn_reflns_limit_k_min -34
_diffrn_reflns_limit_l_max 16
_diffrn_reflns_limit_l_min -17
_diffrn_reflns_number 24762
_diffrn_reflns_theta_full 74.59
_diffrn_reflns_theta_max 74.59
_diffrn_reflns_theta_min 3.68
_exptl_absorpt_coefficient_mu 5.560
_exptl_absorpt_correction_T_max 0.3370
_exptl_absorpt_correction_T_min 0.2692
_exptl_absorpt_correction_type multi-scan
_exptl_crystal_colour blue
_exptl_crystal_density_diffrn 1.253
_exptl_crystal_density_method 'not measured'
_exptl_crystal_description block
_exptl_crystal_F_000 3236
_exptl_crystal_size_max 0.32
_exptl_crystal_size_mid 0.28
_exptl_crystal_size_min 0.25
_platon_squeeze_details
;
;
_refine_diff_density_max 1.226
_refine_diff_density_min -0.587
_refine_diff_density_rms 0.131
_refine_ls_extinction_method none
_refine_ls_goodness_of_fit_ref 1.014
_refine_ls_hydrogen_treatment mixed
_refine_ls_matrix_type full
_refine_ls_number_parameters 555
_refine_ls_number_reflns 8397
_refine_ls_number_restraints 79
_refine_ls_restrained_S_all 1.011
_refine_ls_R_factor_all 0.1309
_refine_ls_R_factor_gt 0.1004
_refine_ls_shift/su_max 0.170
_refine_ls_shift/su_mean 0.005
_refine_ls_structure_factor_coef Fsqd
_refine_ls_weighting_details 'calc w=1/[\s^2^(Fo^2^)+(0.2000P)^2^+0.0000P] where P=(Fo^2^+2Fc^2^)/3'
_refine_ls_weighting_scheme calc
_refine_ls_wR_factor_gt 0.2782
_refine_ls_wR_factor_ref 0.3121
_reflns_number_gt 5186
_reflns_number_total 8397
_reflns_threshold_expression >2sigma(I)
_cod_data_source_file am7b12925_si_003.cif
_cod_data_source_block BNA
_cod_depositor_comments
;
The following automatic conversions were performed:

'_exptl_absorpt_correction_type' value 'Multi-scan' changed to
'multi-scan' according to
/home/data/users/saulius/crontab/automatic-downloads/current/ACS/lib/dictionaries/cif_core.dic
dictionary named 'cif_core.dic' version 2.4.2 from 2011-04-26.

Automatic conversion script
Id: cif_fix_values 4973 2017-02-22 13:04:09Z antanas 
;
_cod_original_sg_symbol_H-M C2/c
_cod_database_code 4514269

loop_
_symmetry_equiv_pos_as_xyz
'x, y, z'
'-x, y, -z+1/2'
'x+1/2, y+1/2, z'
'-x+1/2, y+1/2, -z+1/2'
'-x, -y, -z'
'x, -y, z-1/2'
'-x+1/2, -y+1/2, -z'
'x+1/2, -y+1/2, z-1/2'

loop_
_atom_site_label
_atom_site_type_symbol
_atom_site_fract_x
_atom_site_fract_y
_atom_site_fract_z
_atom_site_U_iso_or_equiv
_atom_site_adp_type
_atom_site_occupancy
_atom_site_symmetry_multiplicity
_atom_site_calc_flag
_atom_site_refinement_flags
Co1 Co 0.391333(8) 0.177187(6) 0.418151(15) 0.04866(5) Uani 1 1 d .
Co2 Co 0.5000 0.220714(9) 0.7500 0.05127(8) Uani 1 2 d S
S1 S 0.449146(13) 0.261353(10) 0.54124(2) 0.05035(8) Uani 1 1 d .
O1 O 0.39178(4) 0.23103(4) 0.51319(8) 0.0736(3) Uani 1 1 d .
O2 O 0.46416(5) 0.26623(3) 0.64880(7) 0.0685(3) Uani 1 1 d .
O3 O 0.43542(6) 0.30857(4) 0.49832(8) 0.0833(4) Uani 1 1 d .
O4 O 0.49832(5) 0.23743(5) 0.51091(9) 0.0904(4) Uani 1 1 d .
O5 O 0.43853(8) 0.12379(5) 0.49502(14) 0.1456(8) Uani 1 1 d .
O6 O 0.39951(9) 0.09766(6) 0.35705(13) 0.1744(7) Uani 1 1 d .
N1 N 0.29662(4) 0.16858(4) 0.38928(8) 0.0519(3) Uani 1 1 d .
N2 N 0.19864(4) 0.14736(4) 0.32237(8) 0.0520(3) Uani 1 1 d .
N3 N -0.42791(5) 0.17914(4) -0.26530(9) 0.0629(4) Uani 1 1 d .
N4 N -0.34198(5) 0.13559(5) -0.22578(9) 0.0801(5) Uani 1 1 d .
N5 N -0.09621(5) -0.28911(4) 0.29984(8) 0.0588(3) Uani 1 1 d .
N6 N -0.08871(5) -0.22841(4) 0.20322(9) 0.0618(3) Uani 1 1 d .
C1 C 0.25949(5) 0.13563(4) 0.33907(9) 0.0506(3) Uani 1 1 d .
H1 H 0.2737 0.1071 0.3173 0.061 Uiso 1 1 calc R
C2 C 0.25720(7) 0.20408(6) 0.40589(14) 0.0965(5) Uani 1 1 d .
H2 H 0.2702 0.2324 0.4407 0.116 Uiso 1 1 calc R
C3 C 0.19755(7) 0.19211(6) 0.36504(14) 0.0955(6) Uani 1 1 d .
H3 H 0.1621 0.2104 0.3653 0.115 Uiso 1 1 calc R
C4 C 0.14599(5) 0.12086(4) 0.26727(9) 0.0499(3) Uani 1 1 d .
C5 C 0.09082(6) 0.14503(5) 0.22288(12) 0.0638(5) Uani 1 1 d .
H5 H 0.0882 0.1786 0.2291 0.077 Uiso 1 1 calc R
C6 C 0.03995(6) 0.11933(4) 0.16959(10) 0.0560(4) Uani 1 1 d .
H6 H 0.0030 0.1359 0.1407 0.067 Uiso 1 1 calc R
C7 C 0.04195(5) 0.07061(4) 0.15788(8) 0.0460(3) Uani 1 1 d .
C8 C 0.09825(6) 0.04713(4) 0.20049(10) 0.0607(4) Uani 1 1 d .
H8 H 0.1013 0.0139 0.1909 0.073 Uiso 1 1 calc R
C9 C 0.14933(6) 0.07128(5) 0.25603(10) 0.0578(4) Uani 1 1 d .
H9 H 0.1859 0.0544 0.2858 0.069 Uiso 1 1 calc R
C10 C -0.01529(5) 0.04302(4) 0.10781(8) 0.0467(3) Uani 1 1 d .
C11 C -0.06804(5) 0.06629(5) 0.04767(8) 0.0487(3) Uani 1 1 d .
H11 H -0.0656 0.0992 0.0342 0.058 Uiso 1 1 calc R
C12 C -0.12383(6) 0.04139(5) 0.00786(9) 0.0538(4) Uani 1 1 d .
C13 C -0.12833(6) -0.00738(5) 0.03073(10) 0.0579(4) Uani 1 1 d .
H13 H -0.1662 -0.0238 0.0076 0.069 Uiso 1 1 calc R
C14 C -0.07639(6) -0.03157(4) 0.08806(9) 0.0513(4) Uani 1 1 d .
C15 C -0.02118(5) -0.00643(4) 0.12539(9) 0.0513(4) Uani 1 1 d .
H15 H 0.0133 -0.0230 0.1635 0.062 Uiso 1 1 calc R
C16 C -0.17896(6) 0.06683(5) -0.05621(10) 0.0602(4) Uani 1 1 d .
C17 C -0.18776(8) 0.11419(6) -0.05304(16) 0.0930(7) Uani 1 1 d .
H17 H -0.1575 0.1330 -0.0109 0.112 Uiso 1 1 calc R
C18 C -0.24178(8) 0.13727(6) -0.11166(15) 0.0933(7) Uani 1 1 d .
H18 H -0.2459 0.1708 -0.1078 0.112 Uiso 1 1 calc R
C19 C -0.28533(6) 0.11290(6) -0.17021(11) 0.0698(5) Uani 1 1 d .
C20 C -0.27351(9) 0.06370(7) -0.19046(14) 0.1054(7) Uani 1 1 d .
H20 H -0.3001 0.0474 -0.2421 0.126 Uiso 1 1 calc R
C21 C -0.22153(9) 0.04049(7) -0.13170(16) 0.1062(7) Uani 1 1 d .
H21 H -0.2144 0.0078 -0.1414 0.127 Uiso 1 1 calc R
C22 C -0.37859(6) 0.16576(5) -0.19546(10) 0.0580(4) Uani 1 1 d .
H22 H -0.3708 0.1765 -0.1321 0.070 Uiso 1 1 calc R
C23 C -0.42500(9) 0.15052(8) -0.34480(14) 0.1150(7) Uani 1 1 d .
H23 H -0.4556 0.1499 -0.4034 0.138 Uiso 1 1 calc R
C24 C -0.37166(10) 0.12417(9) -0.32431(15) 0.1316(8) Uani 1 1 d .
H24 H -0.3574 0.1033 -0.3649 0.158 Uiso 1 1 calc R
C25 C -0.08116(6) -0.08332(4) 0.11556(10) 0.0544(4) Uani 1 1 d .
C26 C -0.12688(7) -0.09816(5) 0.16018(12) 0.0651(5) Uani 1 1 d .
H26 H -0.1563 -0.0759 0.1702 0.078 Uiso 1 1 calc R
C27 C -0.12889(6) -0.14694(5) 0.19044(11) 0.0641(4) Uani 1 1 d .
H27 H -0.1581 -0.1567 0.2229 0.077 Uiso 1 1 calc R
C28 C -0.08729(6) -0.17931(4) 0.17113(10) 0.0556(4) Uani 1 1 d .
C29 C -0.04163(6) -0.16603(5) 0.12727(10) 0.0587(4) Uani 1 1 d .
H29 H -0.0128 -0.1887 0.1168 0.070 Uiso 1 1 calc R
C30 C -0.03931(6) -0.11752(5) 0.09856(11) 0.0597(4) Uani 1 1 d .
H30 H -0.0091 -0.1082 0.0676 0.072 Uiso 1 1 calc R
C31 C -0.10053(5) -0.24137(4) 0.28777(10) 0.0537(4) Uani 1 1 d .
H31 H -0.1103 -0.2197 0.3313 0.064 Uiso 1 1 calc R
C32 C -0.07944(7) -0.30739(5) 0.22073(11) 0.0753(4) Uani 1 1 d .
H32 H -0.0730 -0.3400 0.2096 0.090 Uiso 1 1 calc R
C33 C -0.07396(8) -0.27028(5) 0.16226(12) 0.0801(5) Uani 1 1 d .
H33 H -0.0623 -0.2726 0.1048 0.096 Uiso 1 1 calc R
C34 C 0.43215(8) 0.09209(6) 0.44017(17) 0.0915(7) Uani 1 1 d .
C35 C 0.46494(3) 0.04370(3) 0.47053(5) 0.0985(7) Uani 1 1 d D
C36 C 0.47074(7) 0.01206(6) 0.39392(7) 0.0930(12) Uani 0.50 1 d PD
C37 C 0.49164(7) 0.03383(6) 0.57173(7) 0.0983(13) Uani 0.50 1 d PD
C38 C 0.43193(5) -0.00082(6) 0.48663(11) 0.2072(19) Uani 0.50 1 d PD
C39 C 0.53313(5) 0.04294(6) 0.48046(10) 0.158(2) Uani 0.50 1 d PD
C45 C 0.32620(7) -0.03982(7) 0.50309(19) 0.0643(15) Uani 0.25 1 d PD
C47 C 0.63570(6) 0.0789(2) 0.4582(4) 0.2978(17) Uani 0.25 1 d PDU
C42 C 0.4993(4) 0.06790(9) 0.65058(8) 0.1450(17) Uani 0.25 1 d PDU
C43 C 0.5271(3) 0.0598(2) 0.75181(10) 0.1227(16) Uani 0.25 1 d PDU
C40 C 0.4451(2) 0.01741(9) 0.29157(8) 0.095(3) Uani 0.25 1 d PD
C44 C 0.36259(5) -0.00328(8) 0.4660(2) 0.1969(17) Uani 0.25 1 d PDU
C41 C 0.4527(2) -0.01636(9) 0.21834(11) 0.2431(17) Uani 0.25 1 d PDU
C46 C 0.56781(5) 0.08371(8) 0.4518(2) 0.121(3) Uani 0.25 1 d PD

loop_
_atom_site_aniso_label
_atom_site_aniso_U_11
_atom_site_aniso_U_22
_atom_site_aniso_U_33
_atom_site_aniso_U_23
_atom_site_aniso_U_13
_atom_site_aniso_U_12
Co1 0.04746(8) 0.03525(8) 0.06603(10) -0.00282(8) 0.01985(7) -0.00314(7)
Co2 0.03372(11) 0.03971(12) 0.07097(17) 0.000 -0.00267(11) 0.000
S1 0.04314(12) 0.03593(11) 0.06310(16) -0.00368(12) -0.00155(12) 0.00271(10)
O1 0.0594(5) 0.0793(6) 0.0819(6) -0.0309(5) 0.0182(4) -0.0221(4)
O2 0.0798(6) 0.0451(4) 0.0631(5) -0.0063(4) -0.0118(5) 0.0070(4)
O3 0.0999(7) 0.0434(5) 0.0872(7) 0.0036(5) -0.0094(6) 0.0001(5)
O4 0.0712(5) 0.1003(8) 0.1021(8) 0.0155(7) 0.0272(5) 0.0311(5)
O5 0.1390(11) 0.0561(6) 0.1997(16) -0.0153(9) -0.0291(12) 0.0287(7)
O6 0.2419(12) 0.1569(11) 0.1573(12) 0.0517(10) 0.1106(9) 0.1248(9)
N1 0.0496(4) 0.0449(5) 0.0638(5) -0.0123(4) 0.0196(4) -0.0068(4)
N2 0.0460(4) 0.0467(5) 0.0635(5) -0.0103(5) 0.0150(4) -0.0059(4)
N3 0.0436(5) 0.0692(6) 0.0713(7) 0.0091(5) 0.0070(5) 0.0225(4)
N4 0.0504(5) 0.1197(10) 0.0653(7) 0.0172(7) 0.0068(5) 0.0332(6)
N5 0.0657(5) 0.0429(5) 0.0727(6) 0.0065(5) 0.0271(4) -0.0047(4)
N6 0.0685(5) 0.0401(5) 0.0829(7) -0.0010(5) 0.0309(5) -0.0020(5)
C1 0.0484(5) 0.0416(5) 0.0609(6) -0.0131(5) 0.0126(5) -0.0048(5)
C2 0.0629(7) 0.0829(8) 0.1512(11) -0.0703(7) 0.0412(7) -0.0128(7)
C3 0.0578(7) 0.0791(8) 0.1530(12) -0.0651(7) 0.0340(7) 0.0010(6)
C4 0.0455(5) 0.0488(6) 0.0523(6) -0.0003(5) 0.0077(5) -0.0068(5)
C5 0.0533(6) 0.0403(6) 0.0933(9) -0.0015(6) 0.0111(6) 0.0002(5)
C6 0.0480(6) 0.0446(6) 0.0689(7) 0.0000(6) 0.0039(6) 0.0053(5)
C7 0.0478(5) 0.0385(5) 0.0478(5) 0.0015(5) 0.0055(4) 0.0018(4)
C8 0.0568(7) 0.0362(5) 0.0743(8) -0.0007(6) -0.0087(6) 0.0030(5)
C9 0.0481(6) 0.0447(6) 0.0696(8) 0.0064(6) -0.0038(6) -0.0013(5)
C10 0.0466(5) 0.0413(5) 0.0470(6) 0.0020(5) 0.0033(5) 0.0021(5)
C11 0.0438(5) 0.0498(6) 0.0490(6) 0.0075(5) 0.0063(4) 0.0048(5)
C12 0.0520(6) 0.0482(6) 0.0564(6) 0.0083(5) 0.0058(5) 0.0089(5)
C13 0.0493(6) 0.0483(6) 0.0662(7) -0.0023(6) -0.0021(6) 0.0015(5)
C14 0.0484(6) 0.0408(5) 0.0568(6) 0.0022(5) 0.0002(5) 0.0050(5)
C15 0.0430(5) 0.0449(5) 0.0551(6) 0.0038(5) -0.0063(5) 0.0041(5)
C16 0.0498(6) 0.0496(6) 0.0701(8) 0.0071(6) -0.0035(6) 0.0060(5)
C17 0.0591(8) 0.0602(8) 0.1354(15) 0.0175(9) -0.0173(9) 0.0023(7)
C18 0.0732(9) 0.0582(8) 0.1262(14) 0.0056(9) -0.0125(10) 0.0167(7)
C19 0.0522(6) 0.0804(9) 0.0717(8) 0.0091(7) 0.0073(6) 0.0178(6)
C20 0.0911(10) 0.1125(12) 0.0887(11) -0.0196(10) -0.0181(9) 0.0470(9)
C21 0.0871(10) 0.0751(10) 0.1255(15) -0.0087(11) -0.0263(11) 0.0242(8)
C22 0.0597(6) 0.0467(6) 0.0630(7) 0.0006(6) 0.0082(6) 0.0137(5)
C23 0.0947(11) 0.1407(15) 0.0838(11) -0.0259(11) -0.0215(9) 0.0567(10)
C24 0.1240(12) 0.1599(14) 0.0865(12) -0.0378(11) -0.0153(10) 0.0868(9)
C25 0.0477(6) 0.0424(5) 0.0651(7) 0.0052(5) 0.0009(5) -0.0021(5)
C26 0.0546(6) 0.0457(6) 0.0887(9) 0.0020(6) 0.0076(7) 0.0033(5)
C27 0.0594(6) 0.0497(6) 0.0895(8) 0.0033(6) 0.0306(5) -0.0041(5)
C28 0.0575(6) 0.0404(5) 0.0668(7) 0.0050(5) 0.0127(5) -0.0031(5)
C29 0.0657(6) 0.0447(6) 0.0699(7) 0.0103(6) 0.0249(5) 0.0061(5)
C30 0.0541(6) 0.0462(6) 0.0796(8) 0.0143(6) 0.0189(5) 0.0003(5)
C31 0.0518(5) 0.0382(5) 0.0748(7) -0.0026(5) 0.0235(5) -0.0052(5)
C32 0.1146(8) 0.0446(6) 0.0902(7) -0.0024(6) 0.0683(5) -0.0021(6)
C33 0.1213(9) 0.0461(7) 0.0963(8) 0.0018(6) 0.0702(6) 0.0029(7)
C34 0.0689(9) 0.0674(9) 0.1303(15) 0.0010(10) 0.0126(9) 0.0174(7)
C35 0.1032(11) 0.0468(7) 0.1482(16) 0.0030(9) 0.0379(11) 0.0194(7)
C36 0.127(2) 0.0372(11) 0.133(2) 0.0105(14) 0.0664(16) 0.0346(12)
C37 0.159(3) 0.0384(12) 0.114(2) 0.0143(15) 0.0647(18) 0.0302(15)
C38 0.1003(19) 0.137(2) 0.292(4) -0.139(2) -0.110(2) 0.0827(16)
C39 0.106(3) 0.0602(19) 0.250(5) -0.038(3) -0.052(3) 0.014(2)
C45 0.0215(13) 0.069(3) 0.113(3) 0.032(2) 0.0371(14) 0.0096(17)
C47 0.299(3) 0.298(3) 0.297(3) 0.003(2) 0.081(2) -0.009(2)
C42 0.152(3) 0.136(3) 0.153(3) 0.000(2) 0.051(2) 0.012(2)
C43 0.124(3) 0.117(3) 0.125(3) -0.001(2) 0.030(2) 0.003(2)
C40 0.081(4) 0.080(4) 0.124(5) 0.048(3) 0.026(3) 0.004(3)
C44 0.201(3) 0.192(3) 0.195(3) -0.006(2) 0.047(2) 0.000(2)
C41 0.242(3) 0.246(3) 0.243(3) 0.000(2) 0.067(2) 0.000(2)
C46 0.105(4) 0.169(6) 0.086(3) -0.074(3) 0.022(3) 0.032(4)

loop_
_atom_type_symbol
_atom_type_description
_atom_type_scat_dispersion_real
_atom_type_scat_dispersion_imag
_atom_type_scat_source
C C 0.0181 0.0091 'International Tables Vol C Tables 4.2.6.8 and 6.1.1.4'
H H 0.0000 0.0000 'International Tables Vol C Tables 4.2.6.8 and 6.1.1.4'
N N 0.0311 0.0180 'International Tables Vol C Tables 4.2.6.8 and 6.1.1.4'
O O 0.0492 0.0322 'International Tables Vol C Tables 4.2.6.8 and 6.1.1.4'
S S 0.3331 0.5567 'International Tables Vol C Tables 4.2.6.8 and 6.1.1.4'
Co Co -2.3653 3.6143 'International Tables Vol C Tables 4.2.6.8 and 6.1.1.4'

loop_
_geom_angle_atom_site_label_1
_geom_angle_atom_site_label_2
_geom_angle_atom_site_label_3
_geom_angle
_geom_angle_site_symmetry_1
_geom_angle_site_symmetry_3
O5 Co1 O1 105.14(6) . .
O5 Co1 N5 130.41(7) . 3
O1 Co1 N5 104.90(5) . 3
O5 Co1 N1 113.00(6) . .
O1 Co1 N1 92.57(4) . .
N5 Co1 N1 104.03(4) 3 .
O5 Co1 O6 55.96(7) . .
O1 Co1 O6 159.82(5) . .
N5 Co1 O6 94.02(6) 3 .
N1 Co1 O6 89.51(5) . .
O5 Co1 C34 26.86(7) . .
O1 Co1 C34 131.78(6) . .
N5 Co1 C34 114.35(7) 3 .
N1 Co1 C34 103.47(5) . .
O6 Co1 C34 29.11(6) . .
O2 Co2 O2 98.81(5) 2_656 .
O2 Co2 N3 105.90(4) 2_656 1_656
O2 Co2 N3 117.65(5) . 1_656
O2 Co2 N3 117.65(5) 2_656 2
O2 Co2 N3 105.90(4) . 2
N3 Co2 N3 110.90(7) 1_656 2
O4 S1 O3 112.05(8) . .
O4 S1 O1 108.62(7) . .
O3 S1 O1 108.98(6) . .
O4 S1 O2 112.16(7) . .
O3 S1 O2 109.05(6) . .
O1 S1 O2 105.75(6) . .
S1 O1 Co1 116.76(7) . .
S1 O2 Co2 131.03(6) . .
C34 O5 Co1 103.22(15) . .
C34 O6 Co1 80.66(12) . .
C1 N1 C2 104.96(10) . .
C1 N1 Co1 130.89(9) . .
C2 N1 Co1 123.10(9) . .
C1 N2 C3 105.67(10) . .
C1 N2 C4 127.47(11) . .
C3 N2 C4 126.76(11) . .
C22 N3 C23 104.90(12) . .
C22 N3 Co2 126.02(11) . 1_454
C23 N3 Co2 127.89(10) . 1_454
C22 N4 C24 107.97(13) . .
C22 N4 C19 127.72(13) . .
C24 N4 C19 123.99(15) . .
C31 N5 C32 106.17(12) . .
C31 N5 Co1 122.98(10) . 3_445
C32 N5 Co1 130.77(9) . 3_445
C31 N6 C33 106.73(11) . .
C31 N6 C28 124.28(12) . .
C33 N6 C28 128.78(14) . .
N1 C1 N2 112.60(11) . .
N1 C1 H1 123.7 . .
N2 C1 H1 123.7 . .
C3 C2 N1 110.15(14) . .
C3 C2 H2 124.9 . .
N1 C2 H2 124.9 . .
C2 C3 N2 106.61(14) . .
C2 C3 H3 126.7 . .
N2 C3 H3 126.7 . .
C9 C4 C5 119.26(11) . .
C9 C4 N2 120.80(10) . .
C5 C4 N2 119.93(11) . .
C6 C5 C4 119.84(12) . .
C6 C5 H5 120.1 . .
C4 C5 H5 120.1 . .
C7 C6 C5 122.02(11) . .
C7 C6 H6 119.0 . .
C5 C6 H6 119.0 . .
C6 C7 C8 117.40(10) . .
C6 C7 C10 121.00(10) . .
C8 C7 C10 121.44(10) . .
C9 C8 C7 122.21(11) . .
C9 C8 H8 118.9 . .
C7 C8 H8 118.9 . .
C8 C9 C4 119.20(11) . .
C8 C9 H9 120.4 . .
C4 C9 H9 120.4 . .
C15 C10 C11 116.97(10) . .
C15 C10 C7 121.19(9) . .
C11 C10 C7 121.59(10) . .
C12 C11 C10 121.73(11) . .
C12 C11 H11 119.1 . .
C10 C11 H11 119.1 . .
C13 C12 C11 119.21(11) . .
C13 C12 C16 120.09(11) . .
C11 C12 C16 120.67(11) . .
C12 C13 C14 120.18(11) . .
C12 C13 H13 119.9 . .
C14 C13 H13 119.9 . .
C15 C14 C13 119.61(11) . .
C15 C14 C25 119.54(10) . .
C13 C14 C25 120.69(11) . .
C14 C15 C10 122.20(10) . .
C14 C15 H15 118.9 . .
C10 C15 H15 118.9 . .
C17 C16 C21 116.97(14) . .
C17 C16 C12 123.04(12) . .
C21 C16 C12 119.68(13) . .
C16 C17 C18 122.05(15) . .
C16 C17 H17 119.0 . .
C18 C17 H17 119.0 . .
C19 C18 C17 121.44(16) . .
C19 C18 H18 119.3 . .
C17 C18 H18 119.3 . .
C18 C19 C20 118.99(14) . .
C18 C19 N4 121.81(15) . .
C20 C19 N4 118.63(13) . .
C21 C20 C19 118.67(16) . .
C21 C20 H20 120.7 . .
C19 C20 H20 120.7 . .
C20 C21 C16 119.99(17) . .
C20 C21 H21 120.0 . .
C16 C21 H21 120.0 . .
N4 C22 N3 112.23(13) . .
N4 C22 H22 123.9 . .
N3 C22 H22 123.9 . .
C24 C23 N3 110.44(16) . .
C24 C23 H23 124.8 . .
N3 C23 H23 124.8 . .
C23 C24 N4 104.06(18) . .
C23 C24 H24 128.0 . .
N4 C24 H24 128.0 . .
C30 C25 C26 118.69(12) . .
C30 C25 C14 120.39(13) . .
C26 C25 C14 120.91(12) . .
C25 C26 C27 120.36(13) . .
C25 C26 H26 119.8 . .
C27 C26 H26 119.8 . .
C28 C27 C26 118.75(15) . .
C28 C27 H27 120.6 . .
C26 C27 H27 120.6 . .
C27 C28 C29 122.46(12) . .
C27 C28 N6 118.64(14) . .
C29 C28 N6 118.78(12) . .
C28 C29 C30 118.52(13) . .
C28 C29 H29 120.7 . .
C30 C29 H29 120.7 . .
C25 C30 C29 121.14(14) . .
C25 C30 H30 119.4 . .
C29 C30 H30 119.4 . .
N5 C31 N6 110.71(12) . .
N5 C31 H31 124.6 . .
N6 C31 H31 124.6 . .
C33 C32 N5 109.03(13) . .
C33 C32 H32 125.5 . .
N5 C32 H32 125.5 . .
C32 C33 N6 107.30(15) . .
C32 C33 H33 126.4 . .
N6 C33 H33 126.4 . .
O5 C34 O6 120.12(19) . .
O5 C34 C35 119.97(17) . .
O6 C34 C35 119.90(17) . .
O5 C34 Co1 49.92(10) . .
O6 C34 Co1 70.23(11) . .
C35 C34 Co1 169.58(12) . .
C36 C35 C37 124.37(11) . .
C36 C35 C39 76.72(9) . .
C37 C35 C39 76.48(9) . .
C36 C35 C38 76.41(10) . .
C37 C35 C38 76.82(9) . .
C39 C35 C38 120.47(10) . .
C36 C35 C34 116.20(11) . .
C37 C35 C34 119.29(12) . .
C39 C35 C34 115.80(11) . .
C38 C35 C34 123.70(10) . .
C35 C36 C40 129.29(17) . .
C35 C36 C37 113.92(8) . 5_656
C40 C36 C37 116.78(16) . 5_656
C35 C37 C42 126.93(16) . .
C35 C37 C36 121.71(11) . 5_656
C42 C37 C36 110.03(18) . 5_656
C39 C38 C35 119.32(10) 5_656 .
C39 C38 C44 118.41(14) 5_656 .
C35 C38 C44 122.23(13) . .
C38 C39 C35 119.98(13) 5_656 .
C38 C39 C46 116.32(11) 5_656 .
C35 C39 C46 123.59(12) . .
C47 C45 C44 110.2(2) 5_656 .
C45 C47 C46 126.1(4) 5_656 .
C43 C42 C37 128.5(4) . .
C43 C42 C43 43.9(5) . 2_656
C37 C42 C43 125.3(4) . 2_656
C43 C43 C41 105.5(4) 2_656 5_656
C43 C43 C42 78.5(4) 2_656 .
C41 C43 C42 119.4(4) 5_656 .
C43 C43 C42 57.6(3) 2_656 2_656
C41 C43 C42 90.6(3) 5_656 2_656
C42 C43 C42 132.7(5) . 2_656
C43 C43 C41 39.4(2) 2_656 6_556
C41 C43 C41 73.6(4) 5_656 6_556
C42 C43 C41 75.2(3) . 6_556
C42 C43 C41 80.5(3) 2_656 6_556
C36 C40 C41 126.2(2) . .
C45 C44 C38 126.30(18) . .
C43 C41 C40 116.25(19) 5_656 .
C43 C41 C43 35.1(4) 5_656 6
C40 C41 C43 117.2(2) . 6
C43 C41 C41 68.6(3) 5_656 2_655
C40 C41 C41 88.6(2) . 2_655
C43 C41 C41 37.8(2) 6 2_655
C39 C46 C47 120.3(3) . .

loop_
_geom_bond_atom_site_label_1
_geom_bond_atom_site_label_2
_geom_bond_distance
_geom_bond_site_symmetry_2
Co1 O5 1.9631(15) .
Co1 O1 2.0138(11) .
Co1 N5 2.0194(12) 3
Co1 N1 2.0318(10) .
Co1 O6 2.3820(18) .
Co1 C34 2.4977(18) .
Co2 O2 1.9242(9) 2_656
Co2 O2 1.9242(9) .
Co2 N3 2.0163(12) 1_656
Co2 N3 2.0163(12) 2
S1 O4 1.4312(13) .
S1 O3 1.4356(10) .
S1 O1 1.4789(10) .
S1 O2 1.5003(11) .
O5 C34 1.159(3) .
O6 C34 1.231(3) .
N1 C1 1.3038(15) .
N1 C2 1.369(2) .
N2 C1 1.3381(15) .
N2 C3 1.378(2) .
N2 C4 1.4211(14) .
N3 C22 1.3224(16) .
N3 C23 1.404(3) .
N3 Co2 2.0163(12) 1_454
N4 C22 1.310(2) .
N4 C24 1.430(2) .
N4 C19 1.4352(18) .
N5 C31 1.3248(16) .
N5 C32 1.381(2) .
N5 Co1 2.0194(12) 3_445
N6 C31 1.357(2) .
N6 C33 1.3714(19) .
N6 C28 1.4303(16) .
C1 H1 0.9300 .
C2 C3 1.332(2) .
C2 H2 0.9300 .
C3 H3 0.9300 .
C4 C9 1.3778(18) .
C4 C5 1.3848(17) .
C5 C6 1.3747(17) .
C5 H5 0.9300 .
C6 C7 1.3530(17) .
C6 H6 0.9300 .
C7 C8 1.3894(16) .
C7 C10 1.4851(15) .
C8 C9 1.3680(17) .
C8 H8 0.9300 .
C9 H9 0.9300 .
C10 C15 1.3959(17) .
C10 C11 1.4065(15) .
C11 C12 1.3916(16) .
C11 H11 0.9300 .
C12 C13 1.3908(18) .
C12 C16 1.4912(17) .
C13 C14 1.3908(16) .
C13 H13 0.9300 .
C14 C15 1.3791(16) .
C14 C25 1.4884(17) .
C15 H15 0.9300 .
C16 C17 1.320(2) .
C16 C21 1.430(2) .
C17 C18 1.415(2) .
C17 H17 0.9300 .
C18 C19 1.286(2) .
C18 H18 0.9300 .
C19 C20 1.423(3) .
C20 C21 1.386(3) .
C20 H20 0.9300 .
C21 H21 0.9300 .
C22 H22 0.9300 .
C23 C24 1.346(3) .
C23 H23 0.9300 .
C24 H24 0.9300 .
C25 C30 1.3838(19) .
C25 C26 1.392(2) .
C26 C27 1.4148(19) .
C26 H26 0.9300 .
C27 C28 1.359(2) .
C27 H27 0.9300 .
C28 C29 1.371(2) .
C29 C30 1.4018(18) .
C29 H29 0.9300 .
C30 H30 0.9300 .
C31 H31 0.9300 .
C32 C33 1.348(2) .
C32 H32 0.9300 .
C33 H33 0.9300 .
C34 C35 1.522(2) .
C35 C36 1.4361(16) .
C35 C37 1.4444(12) .
C35 C39 1.4718(13) .
C35 C38 1.4736(17) .
C36 C40 1.4380(15) .
C36 C37 1.519(2) 5_656
C37 C42 1.446(2) .
C37 C36 1.519(2) 5_656
C38 C39 1.402(2) 5_656
C38 C44 1.4796(16) .
C39 C38 1.402(2) 5_656
C39 C46 1.476(2) .
C45 C47 1.387(6) 5_656
C45 C44 1.471(3) .
C47 C45 1.387(6) 5_656
C47 C46 1.481(2) .
C42 C43 1.440(3) .
C42 C43 1.672(6) 2_656
C43 C43 1.183(14) 2_656
C43 C41 1.307(7) 5_656
C43 C42 1.672(6) 2_656
C43 C41 1.983(8) 6_556
C40 C41 1.447(3) .
C41 C43 1.307(7) 5_656
C41 C43 1.983(8) 6
C41 C41 2.043(9) 2_655

loop_
_geom_torsion_atom_site_label_1
_geom_torsion_atom_site_label_2
_geom_torsion_atom_site_label_3
_geom_torsion_atom_site_label_4
_geom_torsion
_geom_torsion_site_symmetry_1
_geom_torsion_site_symmetry_4
O4 S1 O1 Co1 -14.07(9) . .
O3 S1 O1 Co1 108.25(8) . .
O2 S1 O1 Co1 -134.64(6) . .
O5 Co1 O1 S1 80.86(9) . .
N5 Co1 O1 S1 -59.21(7) 3 .
N1 Co1 O1 S1 -164.47(7) . .
O6 Co1 O1 S1 99.94(17) . .
C34 Co1 O1 S1 84.88(10) . .
O4 S1 O2 Co2 -43.27(11) . .
O3 S1 O2 Co2 -167.99(9) . .
O1 S1 O2 Co2 74.96(10) . .
O2 Co2 O2 S1 154.42(12) 2_656 .
N3 Co2 O2 S1 41.21(10) 1_656 .
N3 Co2 O2 S1 -83.41(10) 2 .
O1 Co1 O5 C34 173.37(15) . .
N5 Co1 O5 C34 -61.17(17) 3 .
N1 Co1 O5 C34 73.85(17) . .
O6 Co1 O5 C34 1.19(14) . .
O5 Co1 O6 C34 -1.10(13) . .
O1 Co1 O6 C34 -23.5(3) . .
N5 Co1 O6 C34 136.35(14) 3 .
N1 Co1 O6 C34 -119.61(14) . .
O5 Co1 N1 C1 -64.25(14) . .
O1 Co1 N1 C1 -171.89(12) . .
N5 Co1 N1 C1 82.06(12) 3 .
O6 Co1 N1 C1 -11.96(12) . .
C34 Co1 N1 C1 -37.74(13) . .
O5 Co1 N1 C2 129.26(13) . .
O1 Co1 N1 C2 21.62(13) . .
N5 Co1 N1 C2 -84.44(13) 3 .
O6 Co1 N1 C2 -178.46(13) . .
C34 Co1 N1 C2 155.77(13) . .
C2 N1 C1 N2 -0.23(16) . .
Co1 N1 C1 N2 -168.55(9) . .
C3 N2 C1 N1 0.82(16) . .
C4 N2 C1 N1 177.36(12) . .
C1 N1 C2 C3 -0.5(2) . .
Co1 N1 C2 C3 168.99(12) . .
N1 C2 C3 N2 1.0(2) . .
C1 N2 C3 C2 -1.06(19) . .
C4 N2 C3 C2 -177.64(14) . .
C1 N2 C4 C9 26.3(2) . .
C3 N2 C4 C9 -157.90(16) . .
C1 N2 C4 C5 -152.72(14) . .
C3 N2 C4 C5 23.1(2) . .
C9 C4 C5 C6 1.0(2) . .
N2 C4 C5 C6 179.98(14) . .
C4 C5 C6 C7 -0.7(2) . .
C5 C6 C7 C8 -1.2(2) . .
C5 C6 C7 C10 174.19(14) . .
C6 C7 C8 C9 2.9(2) . .
C10 C7 C8 C9 -172.49(14) . .
C7 C8 C9 C4 -2.6(2) . .
C5 C4 C9 C8 0.6(2) . .
N2 C4 C9 C8 -178.36(14) . .
C6 C7 C10 C15 -155.72(14) . .
C8 C7 C10 C15 19.5(2) . .
C6 C7 C10 C11 18.4(2) . .
C8 C7 C10 C11 -166.39(13) . .
C15 C10 C11 C12 0.4(2) . .
C7 C10 C11 C12 -173.90(13) . .
C10 C11 C12 C13 2.3(2) . .
C10 C11 C12 C16 -179.60(13) . .
C11 C12 C13 C14 -3.8(2) . .
C16 C12 C13 C14 178.03(14) . .
C12 C13 C14 C15 2.7(2) . .
C12 C13 C14 C25 178.08(13) . .
C13 C14 C15 C10 0.1(2) . .
C25 C14 C15 C10 -175.35(13) . .
C11 C10 C15 C14 -1.6(2) . .
C7 C10 C15 C14 172.73(13) . .
C13 C12 C16 C17 153.69(18) . .
C11 C12 C16 C17 -24.4(2) . .
C13 C12 C16 C21 -32.9(2) . .
C11 C12 C16 C21 148.93(16) . .
C21 C16 C17 C18 9.2(3) . .
C12 C16 C17 C18 -177.24(18) . .
C16 C17 C18 C19 0.8(3) . .
C17 C18 C19 C20 -12.6(3) . .
C17 C18 C19 N4 176.28(18) . .
C22 N4 C19 C18 -47.8(3) . .
C24 N4 C19 C18 139.5(2) . .
C22 N4 C19 C20 141.04(18) . .
C24 N4 C19 C20 -31.7(3) . .
C18 C19 C20 C21 13.8(3) . .
N4 C19 C20 C21 -174.71(18) . .
C19 C20 C21 C16 -3.8(3) . .
C17 C16 C21 C20 -7.4(3) . .
C12 C16 C21 C20 178.86(18) . .
C24 N4 C22 N3 -4.99(19) . .
C19 N4 C22 N3 -178.66(14) . .
C23 N3 C22 N4 6.52(18) . .
Co2 N3 C22 N4 174.85(10) 1_454 .
C22 N3 C23 C24 -5.7(2) . .
Co2 N3 C23 C24 -173.71(14) 1_454 .
N3 C23 C24 N4 2.8(2) . .
C22 N4 C24 C23 1.2(2) . .
C19 N4 C24 C23 175.13(17) . .
C15 C14 C25 C30 -57.73(18) . .
C13 C14 C25 C30 126.86(14) . .
C15 C14 C25 C26 121.17(15) . .
C13 C14 C25 C26 -54.24(19) . .
C30 C25 C26 C27 2.2(2) . .
C14 C25 C26 C27 -176.74(12) . .
C25 C26 C27 C28 -3.0(2) . .
C26 C27 C28 C29 3.0(2) . .
C26 C27 C28 N6 178.96(12) . .
C31 N6 C28 C27 -36.78(18) . .
C33 N6 C28 C27 149.19(14) . .
C31 N6 C28 C29 139.34(13) . .
C33 N6 C28 C29 -34.69(19) . .
C27 C28 C29 C30 -2.2(2) . .
N6 C28 C29 C30 -178.12(11) . .
C26 C25 C30 C29 -1.36(19) . .
C14 C25 C30 C29 177.57(11) . .
C28 C29 C30 C25 1.30(19) . .
C32 N5 C31 N6 1.46(14) . .
Co1 N5 C31 N6 178.65(8) 3_445 .
C33 N6 C31 N5 -2.30(14) . .
C28 N6 C31 N5 -177.44(11) . .
C31 N5 C32 C33 -0.03(15) . .
Co1 N5 C32 C33 -176.92(10) 3_445 .
N5 C32 C33 N6 -1.37(17) . .
C31 N6 C33 C32 2.20(16) . .
C28 N6 C33 C32 177.05(12) . .
Co1 O5 C34 O6 -2.2(3) . .
Co1 O5 C34 C35 176.92(13) . .
Co1 O6 C34 O5 1.8(2) . .
Co1 O6 C34 C35 -177.34(17) . .
O1 Co1 C34 O5 -8.60(19) . .
N5 Co1 C34 O5 132.93(16) 3 .
N1 Co1 C34 O5 -114.60(16) . .
O6 Co1 C34 O5 -178.0(2) . .
O5 Co1 C34 O6 178.0(2) . .
O1 Co1 C34 O6 169.38(12) . .
N5 Co1 C34 O6 -49.09(14) 3 .
N1 Co1 C34 O6 63.37(15) . .
O5 Co1 C34 C35 -14.9(7) . .
O1 Co1 C34 C35 -23.5(8) . .
N5 Co1 C34 C35 118.0(8) 3 .
N1 Co1 C34 C35 -129.5(8) . .
O6 Co1 C34 C35 167.1(9) . .
O5 C34 C35 C36 -161.72(19) . .
O6 C34 C35 C36 17.4(2) . .
Co1 C34 C35 C36 -148.6(7) . .
O5 C34 C35 C37 14.1(3) . .
O6 C34 C35 C37 -166.79(18) . .
Co1 C34 C35 C37 27.2(8) . .
O5 C34 C35 C39 -74.4(2) . .
O6 C34 C35 C39 104.73(19) . .
Co1 C34 C35 C39 -61.3(8) . .
O5 C34 C35 C38 107.5(2) . .
O6 C34 C35 C38 -73.4(2) . .
Co1 C34 C35 C38 120.6(7) . .
C37 C35 C36 C40 178.3(2) . .
C39 C35 C36 C40 -118.6(3) . .
C38 C35 C36 C40 115.0(3) . .
C34 C35 C36 C40 -6.1(3) . .
C37 C35 C36 C37 -0.2(2) . 5_656
C39 C35 C36 C37 62.88(13) . 5_656
C38 C35 C36 C37 -63.50(13) . 5_656
C34 C35 C36 C37 175.35(13) . 5_656
C36 C35 C37 C42 165.7(4) . .
C39 C35 C37 C42 102.5(4) . .
C38 C35 C37 C42 -131.2(4) . .
C34 C35 C37 C42 -9.7(4) . .
C36 C35 C37 C36 0.2(2) . 5_656
C39 C35 C37 C36 -62.97(15) . 5_656
C38 C35 C37 C36 63.32(15) . 5_656
C34 C35 C37 C36 -175.21(14) . 5_656
C36 C35 C38 C39 70.79(14) . 5_656
C37 C35 C38 C39 -59.98(14) . 5_656
C39 C35 C38 C39 5.4(2) . 5_656
C34 C35 C38 C39 -176.58(15) . 5_656
C36 C35 C38 C44 -107.0(2) . .
C37 C35 C38 C44 122.2(2) . .
C39 C35 C38 C44 -172.41(18) . .
C34 C35 C38 C44 5.6(2) . .
C36 C35 C39 C38 -70.67(14) . 5_656
C37 C35 C39 C38 60.12(14) . 5_656
C38 C35 C39 C38 -5.4(2) . 5_656
C34 C35 C39 C38 176.39(14) . 5_656
C36 C35 C39 C46 105.43(18) . .
C37 C35 C39 C46 -123.78(19) . .
C38 C35 C39 C46 170.65(17) . .
C34 C35 C39 C46 -7.5(2) . .
C35 C37 C42 C43 -178.2(5) . .
C36 C37 C42 C43 -11.3(8) 5_656 .
C35 C37 C42 C43 126.2(4) . 2_656
C36 C37 C42 C43 -67.0(6) 5_656 2_656
C37 C42 C43 C43 -103.7(7) . 2_656
C37 C42 C43 C41 -2.3(11) . 5_656
C43 C42 C43 C41 101.4(6) 2_656 5_656
C37 C42 C43 C42 -124.8(8) . 2_656
C43 C42 C43 C42 -21.1(7) 2_656 2_656
C37 C42 C43 C41 -63.3(7) . 6_556
C43 C42 C43 C41 40.4(2) 2_656 6_556
C35 C36 C40 C41 -179.6(3) . .
C37 C36 C40 C41 -1.1(5) 5_656 .
C47 C45 C44 C38 -14.3(4) 5_656 .
C39 C38 C44 C45 20.2(4) 5_656 .
C35 C38 C44 C45 -161.9(2) . .
C36 C40 C41 C43 15.3(7) . 5_656
C36 C40 C41 C43 -24.1(6) . 6
C36 C40 C41 C41 -49.9(4) . 2_655
C38 C39 C46 C47 0.2(4) 5_656 .
C35 C39 C46 C47 -176.0(3) . .
C45 C47 C46 C39 -5.6(6) 5_656 .

loop_
_platon_squeeze_void_nr
_platon_squeeze_void_average_x
_platon_squeeze_void_average_y
_platon_squeeze_void_average_z
_platon_squeeze_void_volume
_platon_squeeze_void_count_electrons
_platon_squeeze_void_content
1 0.250 0.250 0.000 317 84 ' '
2 0.750 0.750 0.000 317 84 ' '
3 0.750 0.250 0.500 317 84 ' '
4 0.250 0.750 0.500 317 84 ' '
